data_7241146
loop_
_publ_author_name
'Babij, Nicholas R.'
'Choy, Nakyen'
'Cismesia, Megan A.'
'Couling, David J.'
'Hough, Nicole M.'
'Johnson, Peter L.'
'Klosin, Jerzy'
'Li, Xiaoyong'
'Lu, Yu'
'McCusker, Elizabeth O.'
'Meyer, Kevin G.'
'Renga, James M.'
'Rogers, Richard B.'
'Stockman, Kenneth E.'
'Webb, Nicola J.'
'Whiteker, Gregory T.'
'Zhu, Yuanming'

_publ_section_title
;
 Design and synthesis of florylpicoxamid, a fungicide derived from
 renewable raw materials
;
_journal_issue 18
_journal_name_full 'Green Chemistry'
_journal_page_first 6047
_journal_page_last 6054
_journal_paper_doi 10.1039/D0GC02063J
_journal_volume 22
_journal_year 2020
_chemical_formula_sum 'C27 H26 F2 N2 O6'
_chemical_formula_weight 512.49
_space_group_crystal_system triclinic
_space_group_IT_number 1
_space_group_name_Hall 'P 1'
_space_group_name_H-M_alt 'P 1'
_atom_sites_solution_hydrogens geom
_audit_creation_method SHELXL-2014/7
_audit_update_record
;
2020-05-21 deposited with the CCDC.	2020-08-10 downloaded from the CCDC.
;
_cell_angle_alpha 91.4030(10)
_cell_angle_beta 93.6580(10)
_cell_angle_gamma 97.9200(10)
_cell_formula_units_Z 2
_cell_length_a 8.5574(2)
_cell_length_b 9.8938(2)
_cell_length_c 14.8351(4)
_cell_measurement_reflns_used 9944
_cell_measurement_temperature 100(2)
_cell_measurement_theta_max 28.02
_cell_measurement_theta_min 2.41
_cell_volume 1240.80(5)
_computing_cell_refinement 'Bruker SAINT'
_computing_data_collection 'Bruker APEX2'
_computing_data_reduction 'Bruker SAINT'
_computing_molecular_graphics 'Bruker SHELXTL'
_computing_publication_material 'Bruker SHELXTL'
_computing_structure_refinement 'SHELXL-2014/7 (Sheldrick, 2014)'
_computing_structure_solution 'SHELXS-97 (Sheldrick 2008)'
_diffrn_ambient_temperature 100(2)
_diffrn_measured_fraction_theta_full 1.000
_diffrn_measured_fraction_theta_max 0.999
_diffrn_measurement_device_type 'Bruker APEX-II CCD'
_diffrn_measurement_method '\f and \w scans'
_diffrn_radiation_type MoK\a
_diffrn_radiation_wavelength 0.71073
_diffrn_reflns_av_R_equivalents 0.0164
_diffrn_reflns_av_unetI/netI 0.0217
_diffrn_reflns_Laue_measured_fraction_full 1.000
_diffrn_reflns_Laue_measured_fraction_max 0.999
_diffrn_reflns_limit_h_max 11
_diffrn_reflns_limit_h_min -11
_diffrn_reflns_limit_k_max 12
_diffrn_reflns_limit_k_min -12
_diffrn_reflns_limit_l_max 19
_diffrn_reflns_limit_l_min -19
_diffrn_reflns_number 21191
_diffrn_reflns_point_group_measured_fraction_full 0.869
_diffrn_reflns_point_group_measured_fraction_max 0.848
_diffrn_reflns_theta_full 25.242
_diffrn_reflns_theta_max 27.497
_diffrn_reflns_theta_min 1.376
_exptl_absorpt_coefficient_mu 0.107
_exptl_absorpt_correction_T_max 0.976
_exptl_absorpt_correction_T_min 0.962
_exptl_absorpt_correction_type multi-scan
_exptl_crystal_colour colourless
_exptl_crystal_density_diffrn 1.372
_exptl_crystal_description block
_exptl_crystal_F_000 536
_exptl_crystal_size_max 0.360
_exptl_crystal_size_mid 0.310
_exptl_crystal_size_min 0.230
_refine_diff_density_max 0.215
_refine_diff_density_min -0.243
_refine_diff_density_rms 0.054
_refine_ls_abs_structure_details
; 
 Flack x determined using 3514 quotients [(I+)-(I-)]/[(I+)+(I-)] 
 (Parsons, Flack and Wagner, Acta Cryst. B69 (2013) 249-259). 
;
_refine_ls_abs_structure_Flack -0.09(17)
_refine_ls_extinction_method none
_refine_ls_goodness_of_fit_ref 1.090
_refine_ls_hydrogen_treatment constr
_refine_ls_matrix_type full
_refine_ls_number_parameters 675
_refine_ls_number_reflns 9654
_refine_ls_number_restraints 3
_refine_ls_restrained_S_all 1.089
_refine_ls_R_factor_all 0.0360
_refine_ls_R_factor_gt 0.0327
_refine_ls_shift/su_max 0.000
_refine_ls_shift/su_mean 0.000
_refine_ls_structure_factor_coef Fsqd
_refine_ls_weighting_details 'w=1/[\s^2^(Fo^2^)+(0.0599P)^2^+0.1623P] where P=(Fo^2^+2Fc^2^)/3'
_refine_ls_weighting_scheme calc
_refine_ls_wR_factor_gt 0.0890
_refine_ls_wR_factor_ref 0.0973
_reflns_Friedel_coverage 0.697
_reflns_Friedel_fraction_full 0.738
_reflns_Friedel_fraction_max 0.696
_reflns_number_gt 9052
_reflns_number_total 9654
_reflns_threshold_expression 'I > 2\s(I)'
_cod_data_source_file d0gc02063j2.cif
_cod_data_source_block Final-P1
_cod_depositor_comments
;
Adding full bibliography for 7241146--7241147.cif.

2024-12-16
Z value and formula fixed to values more according to usual
chemical conventions.                 miguel
;
_cod_original_formula_sum 'C54 H52 F4 N4 O12'
_cod_original_formula_weight 1024.99
_cod_original_formula_units_Z 1
_cod_database_code 7241146
_shelx_shelxl_version_number 2014/7
_shelx_space_group_comment
; 
The symmetry employed for this shelxl refinement is uniquely defined 
by the following loop, which should always be used as a source of 
symmetry information in preference to the above space-group names. 
They are only intended as comments. 
;
_shelx_estimated_absorpt_t_min 0.962
_shelx_estimated_absorpt_t_max 0.976

loop_
_space_group_symop_operation_xyz
'x, y, z'

loop_
_atom_site_label
_atom_site_type_symbol
_atom_site_fract_x
_atom_site_fract_y
_atom_site_fract_z
_atom_site_U_iso_or_equiv
_atom_site_adp_type
_atom_site_occupancy
_atom_site_site_symmetry_order
_atom_site_calc_flag
_atom_site_refinement_flags_posn
_atom_site_refinement_flags_adp
_atom_site_refinement_flags_occupancy
_atom_site_disorder_assembly
_atom_site_disorder_group
O1 O 1.3990(2) 0.60465(16) 0.67035(11) 0.0229(3) Uani 1 1 d . . . . .
O2 O 1.21232(18) 0.41150(15) 0.57479(10) 0.0194(3) Uani 1 1 d . . . . .
O3 O 1.4216(2) 0.3738(2) 0.49872(14) 0.0350(4) Uani 1 1 d . . . . .
O4 O 1.05282(19) 0.34677(16) 0.40921(12) 0.0236(3) Uani 1 1 d . . . . .
O5 O 0.69551(19) 0.35330(18) 0.37739(11) 0.0250(4) Uani 1 1 d . . . . .
O6 O 0.69397(18) 0.23498(17) 0.24539(11) 0.0233(3) Uani 1 1 d . . . . .
F1 F -0.11951(17) -0.21740(16) 0.25936(11) 0.0353(4) Uani 1 1 d . . . . .
F2 F 0.3459(3) 0.6407(3) 0.05079(19) 0.0807(9) Uani 1 1 d . . . . .
N1 N 1.1536(2) 0.7063(2) 0.43787(14) 0.0248(4) Uani 1 1 d . . . . .
N2 N 0.9657(2) 0.5223(2) 0.33531(14) 0.0240(4) Uani 1 1 d . . . . .
H2 H 0.9659 0.6113 0.3354 0.029 Uiso 1 1 calc R U . . .
C1 C 1.2405(3) 0.8031(2) 0.49040(18) 0.0271(5) Uani 1 1 d . . . . .
H1 H 1.2439 0.8948 0.4723 0.033 Uiso 1 1 calc R U . . .
C2 C 1.3264(3) 0.7800(2) 0.56963(17) 0.0238(5) Uani 1 1 d . . . . .
H2A H 1.3867 0.8535 0.6042 0.029 Uiso 1 1 calc R U . . .
C3 C 1.3216(3) 0.6466(2) 0.59680(15) 0.0190(4) Uani 1 1 d . . . . .
C4 C 1.2274(3) 0.5433(2) 0.54324(15) 0.0185(4) Uani 1 1 d . . . . .
C5 C 1.1485(3) 0.5763(2) 0.46429(15) 0.0193(4) Uani 1 1 d . . . . .
C6 C 1.4919(3) 0.7093(2) 0.72780(16) 0.0248(5) Uani 1 1 d . . . . .
H6A H 1.5744 0.7588 0.6935 0.037 Uiso 1 1 calc R U . . .
H6B H 1.5411 0.6672 0.7795 0.037 Uiso 1 1 calc R U . . .
H6C H 1.4234 0.7729 0.7496 0.037 Uiso 1 1 calc R U . . .
C7 C 1.3184(3) 0.3320(2) 0.54554(16) 0.0229(5) Uani 1 1 d . . . . .
C8 C 1.2844(3) 0.1908(2) 0.57962(19) 0.0316(6) Uani 1 1 d . . . . .
H8A H 1.1894 0.1424 0.5466 0.047 Uiso 1 1 calc R U . . .
H8B H 1.2672 0.1956 0.6442 0.047 Uiso 1 1 calc R U . . .
H8C H 1.3744 0.1417 0.5704 0.047 Uiso 1 1 calc R U . . .
C9 C 1.0519(3) 0.4695(2) 0.40131(15) 0.0201(4) Uani 1 1 d . . . . .
C10 C 0.8728(3) 0.4387(3) 0.26411(16) 0.0244(5) Uani 1 1 d . . . . .
H10 H 0.8144 0.5021 0.2279 0.029 Uiso 1 1 calc R U . . .
C11 C 0.9726(3) 0.3738(3) 0.19856(18) 0.0335(6) Uani 1 1 d . . . . .
H11A H 1.0484 0.4449 0.1743 0.050 Uiso 1 1 calc R U . . .
H11B H 0.9037 0.3267 0.1488 0.050 Uiso 1 1 calc R U . . .
H11C H 1.0300 0.3080 0.2303 0.050 Uiso 1 1 calc R U . . .
C12 C 0.7463(3) 0.3380(2) 0.30505(15) 0.0202(4) Uani 1 1 d . . . . .
C13 C 0.5595(3) 0.1342(2) 0.26496(17) 0.0238(5) Uani 1 1 d . . . . .
H13 H 0.5376 0.0707 0.2107 0.029 Uiso 1 1 calc R U . . .
C14 C 0.5992(3) 0.0477(3) 0.3436(2) 0.0386(7) Uani 1 1 d . . . . .
H14A H 0.7005 0.0149 0.3354 0.058 Uiso 1 1 calc R U . . .
H14B H 0.5160 -0.0304 0.3463 0.058 Uiso 1 1 calc R U . . .
H14C H 0.6070 0.1027 0.4000 0.058 Uiso 1 1 calc R U . . .
C15 C 0.4073(3) 0.1981(2) 0.27616(15) 0.0202(4) Uani 1 1 d . . . . .
H15 H 0.4140 0.2377 0.3392 0.024 Uiso 1 1 calc R U . . .
C16 C 0.2665(3) 0.0842(2) 0.26803(15) 0.0216(4) Uani 1 1 d . . . . .
C17 C 0.2447(3) -0.0187(3) 0.20071(18) 0.0316(6) Uani 1 1 d . . . . .
H17 H 0.3203 -0.0198 0.1566 0.038 Uiso 1 1 calc R U . . .
C18 C 0.1139(3) -0.1200(3) 0.19703(19) 0.0342(6) Uani 1 1 d . . . . .
H18 H 0.0986 -0.1892 0.1505 0.041 Uiso 1 1 calc R U . . .
C19 C 0.0086(3) -0.1170(3) 0.26199(17) 0.0267(5) Uani 1 1 d . . . . .
C20 C 0.0255(3) -0.0198(3) 0.33082(17) 0.0260(5) Uani 1 1 d . . . . .
H20 H -0.0491 -0.0218 0.3757 0.031 Uiso 1 1 calc R U . . .
C21 C 0.1550(3) 0.0813(2) 0.33263(16) 0.0224(4) Uani 1 1 d . . . . .
H21 H 0.1681 0.1504 0.3792 0.027 Uiso 1 1 calc R U . . .
C22 C 0.3895(3) 0.3136(3) 0.21254(17) 0.0240(5) Uani 1 1 d . . . . .
C23 C 0.3688(3) 0.2955(3) 0.11935(19) 0.0360(6) Uani 1 1 d . . . . .
H23 H 0.3648 0.2065 0.0929 0.043 Uiso 1 1 calc R U . . .
C24 C 0.3538(4) 0.4049(4) 0.0638(2) 0.0473(8) Uani 1 1 d . . . . .
H24 H 0.3391 0.3920 0.0000 0.057 Uiso 1 1 calc R U . . .
C25 C 0.3611(4) 0.5322(4) 0.1043(3) 0.0519(10) Uani 1 1 d . . . . .
C26 C 0.3789(4) 0.5550(3) 0.1959(3) 0.0558(10) Uani 1 1 d . . . . .
H26 H 0.3816 0.6442 0.2217 0.067 Uiso 1 1 calc R U . . .
C27 C 0.3932(3) 0.4438(3) 0.2506(2) 0.0389(7) Uani 1 1 d . . . . .
H27 H 0.4055 0.4574 0.3144 0.047 Uiso 1 1 calc R U . . .
O1' O -0.2946(2) -0.21533(17) 0.45491(11) 0.0259(4) Uani 1 1 d . . . . .
O2' O -0.12865(18) -0.01639(15) 0.55533(10) 0.0205(3) Uani 1 1 d . . . . .
O3' O -0.3258(2) 0.02712(19) 0.64039(14) 0.0335(4) Uani 1 1 d . . . . .
O4' O 0.0228(2) 0.05449(17) 0.72000(11) 0.0239(3) Uani 1 1 d . . . . .
O5' O 0.37749(19) 0.00803(17) 0.75104(11) 0.0252(4) Uani 1 1 d . . . . .
O6' O 0.39875(18) 0.16329(16) 0.86663(11) 0.0206(3) Uani 1 1 d . . . . .
F1' F 1.21944(17) 0.59032(16) 0.84480(12) 0.0364(4) Uani 1 1 d . . . . .
F2' F 0.7853(2) -0.26960(17) 1.04548(12) 0.0446(4) Uani 1 1 d . . . . .
N1' N -0.0726(2) -0.3063(2) 0.69744(14) 0.0228(4) Uani 1 1 d . . . . .
N2' N 0.0932(2) -0.1153(2) 0.80588(13) 0.0216(4) Uani 1 1 d . . . . .
H2' H 0.0818 -0.2033 0.8159 0.026 Uiso 1 1 calc R U . . .
C1' C -0.1503(3) -0.4065(3) 0.64299(18) 0.0267(5) Uani 1 1 d . . . . .
H1' H -0.1513 -0.4977 0.6618 0.032 Uiso 1 1 calc R U . . .
C2' C -0.2295(3) -0.3864(2) 0.56107(16) 0.0226(5) Uani 1 1 d . . . . .
H2'1 H -0.2851 -0.4614 0.5258 0.027 Uiso 1 1 calc R U . . .
C3' C -0.2253(3) -0.2538(2) 0.53178(15) 0.0203(4) Uani 1 1 d . . . . .
C4' C -0.1415(3) -0.1478(2) 0.58748(15) 0.0185(4) Uani 1 1 d . . . . .
C5' C -0.0692(3) -0.1776(2) 0.66943(15) 0.0191(4) Uani 1 1 d . . . . .
C6' C -0.3905(3) -0.3211(2) 0.39957(17) 0.0259(5) Uani 1 1 d . . . . .
H6'1 H -0.3257 -0.3907 0.3824 0.039 Uiso 1 1 calc R U . . .
H6'2 H -0.4332 -0.2815 0.3450 0.039 Uiso 1 1 calc R U . . .
H6'3 H -0.4779 -0.3632 0.4337 0.039 Uiso 1 1 calc R U . . .
C7' C -0.2238(3) 0.0682(2) 0.59212(16) 0.0215(4) Uani 1 1 d . . . . .
C8' C -0.1802(3) 0.2114(2) 0.56473(18) 0.0277(5) Uani 1 1 d . . . . .
H8'1 H -0.2730 0.2593 0.5655 0.042 Uiso 1 1 calc R U . . .
H8'2 H -0.1429 0.2114 0.5036 0.042 Uiso 1 1 calc R U . . .
H8'3 H -0.0961 0.2578 0.6070 0.042 Uiso 1 1 calc R U . . .
C9' C 0.0194(3) -0.0677(2) 0.73245(15) 0.0190(4) Uani 1 1 d . . . . .
C10' C 0.1912(3) -0.0191(2) 0.86771(15) 0.0218(5) Uani 1 1 d . . . . .
H10' H 0.1274 0.0518 0.8884 0.026 Uiso 1 1 calc R U . . .
C11' C 0.2519(4) -0.0916(3) 0.94987(17) 0.0349(6) Uani 1 1 d . . . . .
H11D H 0.1626 -0.1287 0.9842 0.052 Uiso 1 1 calc R U . . .
H11E H 0.3251 -0.0263 0.9885 0.052 Uiso 1 1 calc R U . . .
H11F H 0.3072 -0.1661 0.9297 0.052 Uiso 1 1 calc R U . . .
C12' C 0.3315(3) 0.0501(2) 0.81935(15) 0.0180(4) Uani 1 1 d . . . . .
C13' C 0.5460(2) 0.2342(2) 0.83504(15) 0.0201(4) Uani 1 1 d . . . . .
H13' H 0.5811 0.1810 0.7838 0.024 Uiso 1 1 calc R U . . .
C14' C 0.5134(3) 0.3726(3) 0.80438(18) 0.0268(5) Uani 1 1 d . . . . .
H14D H 0.4259 0.3611 0.7577 0.040 Uiso 1 1 calc R U . . .
H14E H 0.6083 0.4207 0.7796 0.040 Uiso 1 1 calc R U . . .
H14F H 0.4850 0.4257 0.8559 0.040 Uiso 1 1 calc R U . . .
C15' C 0.6667(2) 0.2411(2) 0.91651(15) 0.0186(4) Uani 1 1 d . . . . .
H15' H 0.6205 0.2861 0.9676 0.022 Uiso 1 1 calc R U . . .
C16' C 0.8195(3) 0.3318(2) 0.89801(15) 0.0203(4) Uani 1 1 d . . . . .
C17' C 0.9148(3) 0.2975(2) 0.83116(17) 0.0232(5) Uani 1 1 d . . . . .
H17' H 0.8870 0.2137 0.7976 0.028 Uiso 1 1 calc R U . . .
C18' C 1.0503(3) 0.3839(3) 0.81257(17) 0.0255(5) Uani 1 1 d . . . . .
H18' H 1.1151 0.3607 0.7665 0.031 Uiso 1 1 calc R U . . .
C19' C 1.0878(3) 0.5040(3) 0.86290(17) 0.0246(5) Uani 1 1 d . . . . .
C20' C 0.9986(3) 0.5409(3) 0.93005(18) 0.0289(5) Uani 1 1 d . . . . .
H20' H 1.0286 0.6240 0.9641 0.035 Uiso 1 1 calc R U . . .
C21' C 0.8623(3) 0.4536(2) 0.94739(16) 0.0240(5) Uani 1 1 d . . . . .
H21' H 0.7980 0.4778 0.9935 0.029 Uiso 1 1 calc R U . . .
C22' C 0.6957(3) 0.1003(2) 0.94743(15) 0.0191(4) Uani 1 1 d . . . . .
C23' C 0.7069(3) 0.0794(2) 1.04013(16) 0.0248(5) Uani 1 1 d . . . . .
H23' H 0.6938 0.1517 1.0811 0.030 Uiso 1 1 calc R U . . .
C24' C 0.7366(3) -0.0446(3) 1.07349(17) 0.0321(6) Uani 1 1 d . . . . .
H24' H 0.7438 -0.0581 1.1367 0.038 Uiso 1 1 calc R U . . .
C25' C 0.7556(3) -0.1477(3) 1.01308(18) 0.0286(5) Uani 1 1 d . . . . .
C26' C 0.7449(3) -0.1318(2) 0.92098(17) 0.0247(5) Uani 1 1 d . . . . .
H26' H 0.7577 -0.2048 0.8806 0.030 Uiso 1 1 calc R U . . .
C27' C 0.7149(3) -0.0068(2) 0.88849(15) 0.0222(5) Uani 1 1 d . . . . .
H27' H 0.7075 0.0058 0.8252 0.027 Uiso 1 1 calc R U . . .

loop_
_atom_site_aniso_label
_atom_site_aniso_U_11
_atom_site_aniso_U_22
_atom_site_aniso_U_33
_atom_site_aniso_U_23
_atom_site_aniso_U_13
_atom_site_aniso_U_12
O1 0.0295(8) 0.0160(7) 0.0210(8) -0.0016(6) -0.0057(6) -0.0002(6)
O2 0.0231(8) 0.0137(7) 0.0212(7) 0.0017(6) 0.0026(6) 0.0017(6)
O3 0.0345(10) 0.0270(9) 0.0468(11) 0.0054(8) 0.0173(9) 0.0087(8)
O4 0.0258(8) 0.0159(8) 0.0279(8) -0.0022(6) -0.0023(7) 0.0014(6)
O5 0.0240(8) 0.0274(9) 0.0230(8) -0.0017(7) 0.0009(6) 0.0020(7)
O6 0.0202(7) 0.0220(8) 0.0264(8) -0.0046(6) 0.0021(6) -0.0018(6)
F1 0.0276(7) 0.0301(8) 0.0442(9) 0.0100(7) -0.0033(6) -0.0095(6)
F2 0.0653(13) 0.0638(14) 0.1059(19) 0.0601(14) -0.0298(13) -0.0093(11)
N1 0.0268(10) 0.0170(10) 0.0292(10) 0.0022(8) -0.0050(8) 0.0012(8)
N2 0.0234(9) 0.0190(9) 0.0270(10) 0.0024(8) -0.0054(8) -0.0029(7)
C1 0.0336(13) 0.0129(10) 0.0334(13) 0.0026(9) -0.0047(10) 0.0010(9)
C2 0.0265(11) 0.0154(11) 0.0280(12) -0.0022(9) -0.0023(9) 0.0004(9)
C3 0.0206(10) 0.0167(10) 0.0197(10) 0.0002(8) 0.0012(8) 0.0034(8)
C4 0.0196(10) 0.0137(10) 0.0224(10) -0.0003(8) 0.0032(8) 0.0019(8)
C5 0.0184(10) 0.0154(10) 0.0237(11) -0.0013(8) 0.0011(8) 0.0010(8)
C6 0.0308(12) 0.0168(11) 0.0246(11) -0.0026(9) -0.0043(10) -0.0003(9)
C7 0.0283(11) 0.0183(11) 0.0219(11) -0.0016(9) -0.0012(9) 0.0046(9)
C8 0.0434(14) 0.0174(11) 0.0346(13) 0.0031(10) 0.0020(11) 0.0068(10)
C9 0.0176(10) 0.0198(11) 0.0224(11) -0.0008(9) 0.0016(8) 0.0008(8)
C10 0.0218(11) 0.0256(12) 0.0237(11) 0.0021(9) -0.0044(9) -0.0016(9)
C11 0.0265(12) 0.0459(16) 0.0258(12) -0.0026(11) 0.0048(9) -0.0039(11)
C12 0.0206(10) 0.0181(10) 0.0216(10) -0.0016(8) -0.0030(8) 0.0038(8)
C13 0.0200(10) 0.0187(10) 0.0315(12) -0.0019(9) 0.0003(9) -0.0006(8)
C14 0.0267(12) 0.0301(14) 0.0579(18) 0.0132(13) -0.0059(12) 0.0024(11)
C15 0.0209(10) 0.0204(10) 0.0184(10) -0.0001(8) -0.0012(8) 0.0009(8)
C16 0.0196(10) 0.0214(11) 0.0229(11) 0.0027(9) -0.0018(8) 0.0011(8)
C17 0.0302(12) 0.0367(14) 0.0255(12) -0.0050(11) 0.0062(10) -0.0046(11)
C18 0.0359(13) 0.0332(14) 0.0288(13) -0.0063(11) -0.0006(10) -0.0086(11)
C19 0.0229(11) 0.0235(11) 0.0316(12) 0.0084(10) -0.0052(9) -0.0022(9)
C20 0.0223(11) 0.0285(12) 0.0286(12) 0.0075(10) 0.0047(9) 0.0065(9)
C21 0.0231(10) 0.0211(11) 0.0240(11) 0.0002(9) 0.0003(9) 0.0075(9)
C22 0.0153(9) 0.0270(12) 0.0294(12) 0.0073(10) 0.0001(8) 0.0008(8)
C23 0.0380(14) 0.0449(16) 0.0301(13) 0.0087(12) 0.0085(11) 0.0198(12)
C24 0.0391(15) 0.073(2) 0.0354(15) 0.0254(16) 0.0097(12) 0.0209(15)
C25 0.0343(15) 0.0467(19) 0.071(2) 0.0376(18) -0.0152(15) -0.0042(13)
C26 0.0548(19) 0.0256(14) 0.079(3) 0.0129(16) -0.0392(18) -0.0061(13)
C27 0.0391(14) 0.0267(13) 0.0461(16) 0.0040(12) -0.0226(13) -0.0014(11)
O1' 0.0337(9) 0.0182(8) 0.0229(8) -0.0027(6) -0.0066(7) -0.0018(7)
O2' 0.0250(8) 0.0143(7) 0.0215(8) 0.0007(6) 0.0032(6) -0.0007(6)
O3' 0.0306(9) 0.0261(9) 0.0463(11) 0.0072(8) 0.0149(8) 0.0058(7)
O4' 0.0267(8) 0.0167(8) 0.0275(8) -0.0031(7) -0.0016(7) 0.0023(6)
O5' 0.0258(8) 0.0244(8) 0.0249(8) -0.0047(7) 0.0049(7) 0.0013(7)
O6' 0.0194(7) 0.0181(8) 0.0226(8) -0.0026(6) 0.0014(6) -0.0022(6)
F1' 0.0267(7) 0.0306(8) 0.0491(9) -0.0006(7) 0.0094(7) -0.0096(6)
F2' 0.0737(12) 0.0275(8) 0.0375(9) 0.0064(7) 0.0013(8) 0.0248(8)
N1' 0.0236(10) 0.0162(9) 0.0280(10) -0.0004(8) -0.0017(8) 0.0018(7)
N2' 0.0249(9) 0.0154(9) 0.0221(9) -0.0013(7) -0.0014(7) -0.0043(7)
C1' 0.0298(12) 0.0171(11) 0.0321(13) -0.0012(9) -0.0016(10) 0.0012(9)
C2' 0.0247(11) 0.0139(10) 0.0279(12) -0.0028(9) -0.0002(9) -0.0005(8)
C3' 0.0202(10) 0.0190(11) 0.0209(10) -0.0012(9) 0.0012(8) 0.0006(8)
C4' 0.0192(10) 0.0135(10) 0.0223(10) -0.0012(8) 0.0041(8) 0.0002(8)
C5' 0.0171(9) 0.0169(10) 0.0226(11) -0.0008(8) 0.0024(8) -0.0001(8)
C6' 0.0288(12) 0.0221(11) 0.0242(11) -0.0052(9) -0.0061(9) -0.0010(9)
C7' 0.0223(10) 0.0189(11) 0.0230(11) -0.0006(9) -0.0017(9) 0.0029(8)
C8' 0.0330(13) 0.0169(11) 0.0327(13) 0.0025(10) 0.0000(10) 0.0022(9)
C9' 0.0175(10) 0.0174(10) 0.0215(10) -0.0018(8) 0.0035(8) -0.0001(8)
C10' 0.0248(11) 0.0192(11) 0.0188(10) -0.0009(8) 0.0012(9) -0.0060(9)
C11' 0.0484(15) 0.0282(13) 0.0221(11) 0.0058(10) -0.0068(11) -0.0125(11)
C12' 0.0188(10) 0.0159(10) 0.0192(10) 0.0022(8) -0.0018(8) 0.0029(8)
C13' 0.0173(10) 0.0186(10) 0.0234(10) 0.0012(8) 0.0021(8) -0.0012(8)
C14' 0.0247(11) 0.0238(12) 0.0314(13) 0.0081(10) -0.0002(9) 0.0018(9)
C15' 0.0195(10) 0.0155(10) 0.0202(10) -0.0018(8) 0.0015(8) 0.0008(8)
C16' 0.0202(10) 0.0169(10) 0.0231(10) 0.0014(8) -0.0008(8) 0.0014(8)
C17' 0.0228(11) 0.0169(10) 0.0291(12) -0.0050(9) 0.0005(9) 0.0014(8)
C18' 0.0217(11) 0.0264(12) 0.0290(12) -0.0002(10) 0.0064(9) 0.0034(9)
C19' 0.0174(10) 0.0228(12) 0.0325(12) 0.0029(10) 0.0031(9) -0.0025(9)
C20' 0.0300(12) 0.0200(11) 0.0340(13) -0.0040(10) 0.0022(10) -0.0056(9)
C21' 0.0250(11) 0.0197(11) 0.0261(11) -0.0034(9) 0.0045(9) -0.0014(9)
C22' 0.0171(9) 0.0161(10) 0.0235(11) 0.0000(8) 0.0002(8) 0.0003(8)
C23' 0.0311(12) 0.0215(11) 0.0225(11) -0.0023(9) 0.0004(9) 0.0071(9)
C24' 0.0445(15) 0.0322(13) 0.0219(11) 0.0032(10) 0.0005(11) 0.0139(11)
C25' 0.0361(13) 0.0205(11) 0.0308(13) 0.0036(10) 0.0000(10) 0.0103(10)
C26' 0.0286(11) 0.0188(11) 0.0271(12) -0.0048(9) 0.0006(9) 0.0061(9)
C27' 0.0243(11) 0.0214(11) 0.0204(10) -0.0020(9) 0.0001(9) 0.0028(9)

loop_
_atom_type_symbol
_atom_type_description
_atom_type_scat_dispersion_real
_atom_type_scat_dispersion_imag
_atom_type_scat_source
C C 0.0033 0.0016 'International Tables Vol C Tables 4.2.6.8 and 6.1.1.4'
H H 0.0000 0.0000 'International Tables Vol C Tables 4.2.6.8 and 6.1.1.4'
N N 0.0061 0.0033 'International Tables Vol C Tables 4.2.6.8 and 6.1.1.4'
O O 0.0106 0.0060 'International Tables Vol C Tables 4.2.6.8 and 6.1.1.4'
F F 0.0171 0.0103 'International Tables Vol C Tables 4.2.6.8 and 6.1.1.4'

loop_
_geom_angle_atom_site_label_1
_geom_angle_atom_site_label_2
_geom_angle_atom_site_label_3
_geom_angle
_geom_angle_site_symmetry_1
_geom_angle_site_symmetry_3
_geom_angle_publ_flag
C3 O1 C6 116.63(18) . . ?
C7 O2 C4 115.63(17) . . ?
C12 O6 C13 119.94(18) . . ?
C1 N1 C5 117.2(2) . . ?
C9 N2 C10 122.7(2) . . ?
C9 N2 H2 118.6 . . ?
C10 N2 H2 118.6 . . ?
N1 C1 C2 124.9(2) . . ?
N1 C1 H1 117.6 . . ?
C2 C1 H1 117.6 . . ?
C3 C2 C1 118.0(2) . . ?
C3 C2 H2A 121.0 . . ?
C1 C2 H2A 121.0 . . ?
O1 C3 C2 126.3(2) . . ?
O1 C3 C4 115.72(19) . . ?
C2 C3 C4 117.9(2) . . ?
C5 C4 O2 122.54(19) . . ?
C5 C4 C3 119.74(19) . . ?
O2 C4 C3 117.66(19) . . ?
N1 C5 C4 122.2(2) . . ?
N1 C5 C9 115.40(19) . . ?
C4 C5 C9 122.4(2) . . ?
O1 C6 H6A 109.5 . . ?
O1 C6 H6B 109.5 . . ?
H6A C6 H6B 109.5 . . ?
O1 C6 H6C 109.5 . . ?
H6A C6 H6C 109.5 . . ?
H6B C6 H6C 109.5 . . ?
O3 C7 O2 122.6(2) . . ?
O3 C7 C8 126.9(2) . . ?
O2 C7 C8 110.6(2) . . ?
C7 C8 H8A 109.5 . . ?
C7 C8 H8B 109.5 . . ?
H8A C8 H8B 109.5 . . ?
C7 C8 H8C 109.5 . . ?
H8A C8 H8C 109.5 . . ?
H8B C8 H8C 109.5 . . ?
O4 C9 N2 123.3(2) . . ?
O4 C9 C5 123.2(2) . . ?
N2 C9 C5 113.57(19) . . ?
N2 C10 C11 113.5(2) . . ?
N2 C10 C12 109.87(19) . . ?
C11 C10 C12 114.5(2) . . ?
N2 C10 H10 106.1 . . ?
C11 C10 H10 106.1 . . ?
C12 C10 H10 106.1 . . ?
C10 C11 H11A 109.5 . . ?
C10 C11 H11B 109.5 . . ?
H11A C11 H11B 109.5 . . ?
C10 C11 H11C 109.5 . . ?
H11A C11 H11C 109.5 . . ?
H11B C11 H11C 109.5 . . ?
O5 C12 O6 125.1(2) . . ?
O5 C12 C10 124.9(2) . . ?
O6 C12 C10 109.87(19) . . ?
O6 C13 C14 111.90(19) . . ?
O6 C13 C15 112.80(18) . . ?
C14 C13 C15 112.6(2) . . ?
O6 C13 H13 106.3 . . ?
C14 C13 H13 106.3 . . ?
C15 C13 H13 106.3 . . ?
C13 C14 H14A 109.5 . . ?
C13 C14 H14B 109.5 . . ?
H14A C14 H14B 109.5 . . ?
C13 C14 H14C 109.5 . . ?
H14A C14 H14C 109.5 . . ?
H14B C14 H14C 109.5 . . ?
C22 C15 C16 113.38(18) . . ?
C22 C15 C13 113.06(18) . . ?
C16 C15 C13 108.57(18) . . ?
C22 C15 H15 107.2 . . ?
C16 C15 H15 107.2 . . ?
C13 C15 H15 107.2 . . ?
C21 C16 C17 118.0(2) . . ?
C21 C16 C15 118.2(2) . . ?
C17 C16 C15 123.8(2) . . ?
C18 C17 C16 121.1(2) . . ?
C18 C17 H17 119.4 . . ?
C16 C17 H17 119.4 . . ?
C19 C18 C17 118.2(3) . . ?
C19 C18 H18 120.9 . . ?
C17 C18 H18 120.9 . . ?
C18 C19 F1 118.5(2) . . ?
C18 C19 C20 123.3(2) . . ?
F1 C19 C20 118.3(2) . . ?
C19 C20 C21 117.8(2) . . ?
C19 C20 H20 121.1 . . ?
C21 C20 H20 121.1 . . ?
C20 C21 C16 121.7(2) . . ?
C20 C21 H21 119.1 . . ?
C16 C21 H21 119.1 . . ?
C23 C22 C27 118.9(2) . . ?
C23 C22 C15 123.5(2) . . ?
C27 C22 C15 117.7(2) . . ?
C22 C23 C24 121.3(3) . . ?
C22 C23 H23 119.3 . . ?
C24 C23 H23 119.3 . . ?
C25 C24 C23 117.8(3) . . ?
C25 C24 H24 121.1 . . ?
C23 C24 H24 121.1 . . ?
F2 C25 C26 118.4(4) . . ?
F2 C25 C24 118.6(3) . . ?
C26 C25 C24 123.0(3) . . ?
C25 C26 C27 118.3(3) . . ?
C25 C26 H26 120.8 . . ?
C27 C26 H26 120.8 . . ?
C22 C27 C26 120.6(3) . . ?
C22 C27 H27 119.7 . . ?
C26 C27 H27 119.7 . . ?
C3' O1' C6' 116.78(18) . . ?
C7' O2' C4' 116.01(17) . . ?
C12' O6' C13' 116.97(17) . . ?
C1' N1' C5' 117.3(2) . . ?
C9' N2' C10' 118.88(19) . . ?
C9' N2' H2' 120.6 . . ?
C10' N2' H2' 120.6 . . ?
N1' C1' C2' 124.5(2) . . ?
N1' C1' H1' 117.8 . . ?
C2' C1' H1' 117.8 . . ?
C1' C2' C3' 118.3(2) . . ?
C1' C2' H2'1 120.9 . . ?
C3' C2' H2'1 120.9 . . ?
O1' C3' C2' 126.5(2) . . ?
O1' C3' C4' 115.7(2) . . ?
C2' C3' C4' 117.8(2) . . ?
C5' C4' O2' 122.50(19) . . ?
C5' C4' C3' 119.8(2) . . ?
O2' C4' C3' 117.68(19) . . ?
N1' C5' C4' 122.3(2) . . ?
N1' C5' C9' 115.77(19) . . ?
C4' C5' C9' 121.93(19) . . ?
O1' C6' H6'1 109.5 . . ?
O1' C6' H6'2 109.5 . . ?
H6'1 C6' H6'2 109.5 . . ?
O1' C6' H6'3 109.5 . . ?
H6'1 C6' H6'3 109.5 . . ?
H6'2 C6' H6'3 109.5 . . ?
O3' C7' O2' 122.2(2) . . ?
O3' C7' C8' 126.8(2) . . ?
O2' C7' C8' 111.0(2) . . ?
C7' C8' H8'1 109.5 . . ?
C7' C8' H8'2 109.5 . . ?
H8'1 C8' H8'2 109.5 . . ?
C7' C8' H8'3 109.5 . . ?
H8'1 C8' H8'3 109.5 . . ?
H8'2 C8' H8'3 109.5 . . ?
O4' C9' N2' 122.3(2) . . ?
O4' C9' C5' 123.5(2) . . ?
N2' C9' C5' 114.18(19) . . ?
N2' C10' C12' 109.39(18) . . ?
N2' C10' C11' 110.66(19) . . ?
C12' C10' C11' 109.4(2) . . ?
N2' C10' H10' 109.1 . . ?
C12' C10' H10' 109.1 . . ?
C11' C10' H10' 109.1 . . ?
C10' C11' H11D 109.5 . . ?
C10' C11' H11E 109.5 . . ?
H11D C11' H11E 109.5 . . ?
C10' C11' H11F 109.5 . . ?
H11D C11' H11F 109.5 . . ?
H11E C11' H11F 109.5 . . ?
O5' C12' O6' 125.0(2) . . ?
O5' C12' C10' 125.2(2) . . ?
O6' C12' C10' 109.79(18) . . ?
O6' C13' C14' 107.48(18) . . ?
O6' C13' C15' 105.11(16) . . ?
C14' C13' C15' 113.56(19) . . ?
O6' C13' H13' 110.2 . . ?
C14' C13' H13' 110.2 . . ?
C15' C13' H13' 110.2 . . ?
C13' C14' H14D 109.5 . . ?
C13' C14' H14E 109.5 . . ?
H14D C14' H14E 109.5 . . ?
C13' C14' H14F 109.5 . . ?
H14D C14' H14F 109.5 . . ?
H14E C14' H14F 109.5 . . ?
C16' C15' C22' 112.39(17) . . ?
C16' C15' C13' 110.84(17) . . ?
C22' C15' C13' 112.71(17) . . ?
C16' C15' H15' 106.8 . . ?
C22' C15' H15' 106.8 . . ?
C13' C15' H15' 106.8 . . ?
C21' C16' C17' 119.0(2) . . ?
C21' C16' C15' 119.3(2) . . ?
C17' C16' C15' 121.7(2) . . ?
C16' C17' C18' 121.0(2) . . ?
C16' C17' H17' 119.5 . . ?
C18' C17' H17' 119.5 . . ?
C19' C18' C17' 118.0(2) . . ?
C19' C18' H18' 121.0 . . ?
C17' C18' H18' 121.0 . . ?
F1' C19' C20' 118.4(2) . . ?
F1' C19' C18' 118.6(2) . . ?
C20' C19' C18' 122.9(2) . . ?
C19' C20' C21' 118.4(2) . . ?
C19' C20' H20' 120.8 . . ?
C21' C20' H20' 120.8 . . ?
C16' C21' C20' 120.6(2) . . ?
C16' C21' H21' 119.7 . . ?
C20' C21' H21' 119.7 . . ?
C27' C22' C23' 118.5(2) . . ?
C27' C22' C15' 123.6(2) . . ?
C23' C22' C15' 117.8(2) . . ?
C24' C23' C22' 121.2(2) . . ?
C24' C23' H23' 119.4 . . ?
C22' C23' H23' 119.4 . . ?
C25' C24' C23' 118.5(2) . . ?
C25' C24' H24' 120.7 . . ?
C23' C24' H24' 120.7 . . ?
F2' C25' C24' 118.8(2) . . ?
F2' C25' C26' 119.0(2) . . ?
C24' C25' C26' 122.3(2) . . ?
C25' C26' C27' 118.6(2) . . ?
C25' C26' H26' 120.7 . . ?
C27' C26' H26' 120.7 . . ?
C26' C27' C22' 120.9(2) . . ?
C26' C27' H27' 119.6 . . ?
C22' C27' H27' 119.6 . . ?

loop_
_geom_bond_atom_site_label_1
_geom_bond_atom_site_label_2
_geom_bond_distance
_geom_bond_site_symmetry_2
_geom_bond_publ_flag
O1 C3 1.345(3) . ?
O1 C6 1.440(3) . ?
O2 C7 1.365(3) . ?
O2 C4 1.388(3) . ?
O3 C7 1.194(3) . ?
O4 C9 1.223(3) . ?
O5 C12 1.197(3) . ?
O6 C12 1.343(3) . ?
O6 C13 1.464(3) . ?
F1 C19 1.372(3) . ?
F2 C25 1.366(3) . ?
N1 C1 1.331(3) . ?
N1 C5 1.349(3) . ?
N2 C9 1.347(3) . ?
N2 C10 1.450(3) . ?
N2 H2 0.8800 . ?
C1 C2 1.387(3) . ?
C1 H1 0.9500 . ?
C2 C3 1.385(3) . ?
C2 H2A 0.9500 . ?
C3 C4 1.406(3) . ?
C4 C5 1.383(3) . ?
C5 C9 1.512(3) . ?
C6 H6A 0.9800 . ?
C6 H6B 0.9800 . ?
C6 H6C 0.9800 . ?
C7 C8 1.494(3) . ?
C8 H8A 0.9800 . ?
C8 H8B 0.9800 . ?
C8 H8C 0.9800 . ?
C10 C11 1.521(4) . ?
C10 C12 1.533(3) . ?
C10 H10 1.0000 . ?
C11 H11A 0.9800 . ?
C11 H11B 0.9800 . ?
C11 H11C 0.9800 . ?
C13 C14 1.512(4) . ?
C13 C15 1.541(3) . ?
C13 H13 1.0000 . ?
C14 H14A 0.9800 . ?
C14 H14B 0.9800 . ?
C14 H14C 0.9800 . ?
C15 C22 1.518(3) . ?
C15 C16 1.528(3) . ?
C15 H15 1.0000 . ?
C16 C21 1.392(3) . ?
C16 C17 1.394(4) . ?
C17 C18 1.393(4) . ?
C17 H17 0.9500 . ?
C18 C19 1.364(4) . ?
C18 H18 0.9500 . ?
C19 C20 1.372(4) . ?
C20 C21 1.385(3) . ?
C20 H20 0.9500 . ?
C21 H21 0.9500 . ?
C22 C23 1.387(4) . ?
C22 C27 1.389(4) . ?
C23 C24 1.392(4) . ?
C23 H23 0.9500 . ?
C24 C25 1.374(5) . ?
C24 H24 0.9500 . ?
C25 C26 1.368(6) . ?
C26 C27 1.397(4) . ?
C26 H26 0.9500 . ?
C27 H27 0.9500 . ?
O1' C3' 1.340(3) . ?
O1' C6' 1.442(3) . ?
O2' C7' 1.372(3) . ?
O2' C4' 1.389(3) . ?
O3' C7' 1.198(3) . ?
O4' C9' 1.224(3) . ?
O5' C12' 1.196(3) . ?
O6' C12' 1.345(3) . ?
O6' C13' 1.465(2) . ?
F1' C19' 1.362(3) . ?
F2' C25' 1.359(3) . ?
N1' C1' 1.337(3) . ?
N1' C5' 1.346(3) . ?
N2' C9' 1.351(3) . ?
N2' C10' 1.445(3) . ?
N2' H2' 0.8800 . ?
C1' C2' 1.385(4) . ?
C1' H1' 0.9500 . ?
C2' C3' 1.389(3) . ?
C2' H2'1 0.9500 . ?
C3' C4' 1.404(3) . ?
C4' C5' 1.385(3) . ?
C5' C9' 1.505(3) . ?
C6' H6'1 0.9800 . ?
C6' H6'2 0.9800 . ?
C6' H6'3 0.9800 . ?
C7' C8' 1.488(3) . ?
C8' H8'1 0.9800 . ?
C8' H8'2 0.9800 . ?
C8' H8'3 0.9800 . ?
C10' C12' 1.527(3) . ?
C10' C11' 1.528(3) . ?
C10' H10' 1.0000 . ?
C11' H11D 0.9800 . ?
C11' H11E 0.9800 . ?
C11' H11F 0.9800 . ?
C13' C14' 1.509(3) . ?
C13' C15' 1.533(3) . ?
C13' H13' 1.0000 . ?
C14' H14D 0.9800 . ?
C14' H14E 0.9800 . ?
C14' H14F 0.9800 . ?
C15' C16' 1.524(3) . ?
C15' C22' 1.525(3) . ?
C15' H15' 1.0000 . ?
C16' C21' 1.387(3) . ?
C16' C17' 1.388(3) . ?
C17' C18' 1.389(3) . ?
C17' H17' 0.9500 . ?
C18' C19' 1.376(4) . ?
C18' H18' 0.9500 . ?
C19' C20' 1.366(4) . ?
C20' C21' 1.394(3) . ?
C20' H20' 0.9500 . ?
C21' H21' 0.9500 . ?
C22' C27' 1.391(3) . ?
C22' C23' 1.395(3) . ?
C23' C24' 1.383(4) . ?
C23' H23' 0.9500 . ?
C24' C25' 1.375(4) . ?
C24' H24' 0.9500 . ?
C25' C26' 1.378(4) . ?
C26' C27' 1.389(3) . ?
C26' H26' 0.9500 . ?
C27' H27' 0.9500 . ?

loop_
_geom_hbond_atom_site_label_D
_geom_hbond_atom_site_label_H
_geom_hbond_atom_site_label_A
_geom_hbond_distance_DH
_geom_hbond_distance_HA
_geom_hbond_distance_DA
_geom_hbond_angle_DHA
_geom_hbond_site_symmetry_A
C8' H8'2 O4 0.98 2.52 3.331(3) 140.4 1_455
C6' H6'1 O5 0.98 2.56 3.414(3) 145.1 1_445
N2' H2' F1' 0.88 2.53 3.295(3) 146.3 1_445
C14 H14C O5 0.98 2.53 3.043(3) 112.7 .
C6 H6C O5' 0.98 2.41 3.257(3) 144.1 1_665
C2 H2A O5' 0.95 2.64 3.436(3) 141.3 1_665
N2 H2 F1 0.88 2.24 2.998(3) 144.4 1_665
C8' H8'2 O4 0.98 2.52 3.331(3) 140.4 1_455
C6' H6'1 O5 0.98 2.56 3.414(3) 145.1 1_445
N2' H2' F1' 0.88 2.53 3.295(3) 146.3 1_445
C14 H14C O5 0.98 2.53 3.043(3) 112.7 .
C6 H6C O5' 0.98 2.41 3.257(3) 144.1 1_665
C2 H2A O5' 0.95 2.64 3.436(3) 141.3 1_665
N2 H2 F1 0.88 2.24 2.998(3) 144.4 1_665
C8' H8'2 O4 0.98 2.52 3.331(3) 140.4 1_455
C6' H6'1 O5 0.98 2.56 3.414(3) 145.1 1_445
N2' H2' F1' 0.88 2.53 3.295(3) 146.3 1_445
C14 H14C O5 0.98 2.53 3.043(3) 112.7 .
C6 H6C O5' 0.98 2.41 3.257(3) 144.1 1_665
C2 H2A O5' 0.95 2.64 3.436(3) 141.3 1_665
N2 H2 F1 0.88 2.24 2.998(3) 144.4 1_665
C8' H8'2 O4 0.98 2.52 3.331(3) 140.4 1_455
C6' H6'1 O5 0.98 2.56 3.414(3) 145.1 1_445
N2' H2' F1' 0.88 2.53 3.295(3) 146.3 1_445
C14 H14C O5 0.98 2.53 3.043(3) 112.7 .
C6 H6C O5' 0.98 2.41 3.257(3) 144.1 1_665
C2 H2A O5' 0.95 2.64 3.436(3) 141.3 1_665
N2 H2 F1 0.88 2.24 2.998(3) 144.4 1_665
N2 H2 F1 0.88 2.24 2.998(3) 144.4 1_665
C2 H2A O5' 0.95 2.64 3.436(3) 141.3 1_665
C6 H6C O5' 0.98 2.41 3.257(3) 144.1 1_665
C14 H14C O5 0.98 2.53 3.043(3) 112.7 .
N2' H2' F1' 0.88 2.53 3.295(3) 146.3 1_445
C6' H6'1 O5 0.98 2.56 3.414(3) 145.1 1_445
C8' H8'2 O4 0.98 2.52 3.331(3) 140.4 1_455
N2 H2 F1 0.88 2.24 2.998(3) 144.4 1_665
C2 H2A O5' 0.95 2.64 3.436(3) 141.3 1_665
C6 H6C O5' 0.98 2.41 3.257(3) 144.1 1_665
C14 H14C O5 0.98 2.53 3.043(3) 112.7 .
N2' H2' F1' 0.88 2.53 3.295(3) 146.3 1_445
C6' H6'1 O5 0.98 2.56 3.414(3) 145.1 1_445
C8' H8'2 O4 0.98 2.52 3.331(3) 140.4 1_455
N2 H2 F1 0.88 2.24 2.998(3) 144.4 1_665
C2 H2A O5' 0.95 2.64 3.436(3) 141.3 1_665
C6 H6C O5' 0.98 2.41 3.257(3) 144.1 1_665
C14 H14C O5 0.98 2.53 3.043(3) 112.7 .
N2' H2' F1' 0.88 2.53 3.295(3) 146.3 1_445
C6' H6'1 O5 0.98 2.56 3.414(3) 145.1 1_445
C8' H8'2 O4 0.98 2.52 3.331(3) 140.4 1_455
N2 H2 F1 0.88 2.24 2.998(3) 144.4 1_665
C2 H2A O5' 0.95 2.64 3.436(3) 141.3 1_665
C6 H6C O5' 0.98 2.41 3.257(3) 144.1 1_665
C14 H14C O5 0.98 2.53 3.043(3) 112.7 .
N2' H2' F1' 0.88 2.53 3.295(3) 146.3 1_445
C6' H6'1 O5 0.98 2.56 3.414(3) 145.1 1_445
C8' H8'2 O4 0.98 2.52 3.331(3) 140.4 1_455

loop_
_geom_torsion_atom_site_label_1
_geom_torsion_atom_site_label_2
_geom_torsion_atom_site_label_3
_geom_torsion_atom_site_label_4
_geom_torsion
_geom_torsion_site_symmetry_1
_geom_torsion_site_symmetry_2
_geom_torsion_site_symmetry_3
_geom_torsion_site_symmetry_4
_geom_torsion_publ_flag
C5 N1 C1 C2 0.4(4) . . . . ?
N1 C1 C2 C3 -0.3(4) . . . . ?
C6 O1 C3 C2 2.1(3) . . . . ?
C6 O1 C3 C4 -177.96(19) . . . . ?
C1 C2 C3 O1 178.7(2) . . . . ?
C1 C2 C3 C4 -1.2(3) . . . . ?
C7 O2 C4 C5 90.3(3) . . . . ?
C7 O2 C4 C3 -92.6(2) . . . . ?
O1 C3 C4 C5 -177.4(2) . . . . ?
C2 C3 C4 C5 2.6(3) . . . . ?
O1 C3 C4 O2 5.4(3) . . . . ?
C2 C3 C4 O2 -174.6(2) . . . . ?
C1 N1 C5 C4 1.1(3) . . . . ?
C1 N1 C5 C9 -178.5(2) . . . . ?
O2 C4 C5 N1 174.5(2) . . . . ?
C3 C4 C5 N1 -2.6(3) . . . . ?
O2 C4 C5 C9 -6.0(3) . . . . ?
C3 C4 C5 C9 176.9(2) . . . . ?
C4 O2 C7 O3 2.8(3) . . . . ?
C4 O2 C7 C8 -176.75(19) . . . . ?
C10 N2 C9 O4 -3.7(4) . . . . ?
C10 N2 C9 C5 175.82(19) . . . . ?
N1 C5 C9 O4 169.9(2) . . . . ?
C4 C5 C9 O4 -9.6(3) . . . . ?
N1 C5 C9 N2 -9.7(3) . . . . ?
C4 C5 C9 N2 170.8(2) . . . . ?
C9 N2 C10 C11 -68.6(3) . . . . ?
C9 N2 C10 C12 61.0(3) . . . . ?
C13 O6 C12 O5 3.2(3) . . . . ?
C13 O6 C12 C10 -172.84(18) . . . . ?
N2 C10 C12 O5 23.0(3) . . . . ?
C11 C10 C12 O5 152.1(2) . . . . ?
N2 C10 C12 O6 -160.97(19) . . . . ?
C11 C10 C12 O6 -31.9(3) . . . . ?
C12 O6 C13 C14 -67.2(3) . . . . ?
C12 O6 C13 C15 60.9(3) . . . . ?
O6 C13 C15 C22 36.6(3) . . . . ?
C14 C13 C15 C22 164.4(2) . . . . ?
O6 C13 C15 C16 163.31(18) . . . . ?
C14 C13 C15 C16 -68.9(3) . . . . ?
C22 C15 C16 C21 -100.9(2) . . . . ?
C13 C15 C16 C21 132.6(2) . . . . ?
C22 C15 C16 C17 80.6(3) . . . . ?
C13 C15 C16 C17 -46.0(3) . . . . ?
C21 C16 C17 C18 1.2(4) . . . . ?
C15 C16 C17 C18 179.8(2) . . . . ?
C16 C17 C18 C19 -1.0(4) . . . . ?
C17 C18 C19 F1 -179.3(2) . . . . ?
C17 C18 C19 C20 -0.3(4) . . . . ?
C18 C19 C20 C21 1.3(4) . . . . ?
F1 C19 C20 C21 -179.8(2) . . . . ?
C19 C20 C21 C16 -1.0(3) . . . . ?
C17 C16 C21 C20 -0.3(3) . . . . ?
C15 C16 C21 C20 -178.9(2) . . . . ?
C16 C15 C22 C23 -58.7(3) . . . . ?
C13 C15 C22 C23 65.4(3) . . . . ?
C16 C15 C22 C27 120.8(2) . . . . ?
C13 C15 C22 C27 -115.1(2) . . . . ?
C27 C22 C23 C24 0.8(4) . . . . ?
C15 C22 C23 C24 -179.7(2) . . . . ?
C22 C23 C24 C25 0.4(4) . . . . ?
C23 C24 C25 F2 -179.7(3) . . . . ?
C23 C24 C25 C26 -1.3(5) . . . . ?
F2 C25 C26 C27 179.5(3) . . . . ?
C24 C25 C26 C27 1.1(5) . . . . ?
C23 C22 C27 C26 -1.0(4) . . . . ?
C15 C22 C27 C26 179.4(3) . . . . ?
C25 C26 C27 C22 0.1(5) . . . . ?
C5' N1' C1' C2' -1.3(4) . . . . ?
N1' C1' C2' C3' 1.7(4) . . . . ?
C6' O1' C3' C2' 3.8(3) . . . . ?
C6' O1' C3' C4' -175.8(2) . . . . ?
C1' C2' C3' O1' -179.9(2) . . . . ?
C1' C2' C3' C4' -0.3(3) . . . . ?
C7' O2' C4' C5' -78.9(3) . . . . ?
C7' O2' C4' C3' 104.1(2) . . . . ?
O1' C3' C4' C5' 178.4(2) . . . . ?
C2' C3' C4' C5' -1.3(3) . . . . ?
O1' C3' C4' O2' -4.5(3) . . . . ?
C2' C3' C4' O2' 175.8(2) . . . . ?
C1' N1' C5' C4' -0.5(3) . . . . ?
C1' N1' C5' C9' -179.9(2) . . . . ?
O2' C4' C5' N1' -175.2(2) . . . . ?
C3' C4' C5' N1' 1.7(3) . . . . ?
O2' C4' C5' C9' 4.2(3) . . . . ?
C3' C4' C5' C9' -178.8(2) . . . . ?
C4' O2' C7' O3' -9.1(3) . . . . ?
C4' O2' C7' C8' 170.17(18) . . . . ?
C10' N2' C9' O4' -5.7(3) . . . . ?
C10' N2' C9' C5' 175.66(18) . . . . ?
N1' C5' C9' O4' -174.1(2) . . . . ?
C4' C5' C9' O4' 6.5(3) . . . . ?
N1' C5' C9' N2' 4.5(3) . . . . ?
C4' C5' C9' N2' -174.9(2) . . . . ?
C9' N2' C10' C12' -64.3(3) . . . . ?
C9' N2' C10' C11' 175.1(2) . . . . ?
C13' O6' C12' O5' -4.6(3) . . . . ?
C13' O6' C12' C10' 173.46(18) . . . . ?
N2' C10' C12' O5' -18.3(3) . . . . ?
C11' C10' C12' O5' 103.0(3) . . . . ?
N2' C10' C12' O6' 163.56(19) . . . . ?
C11' C10' C12' O6' -75.1(2) . . . . ?
C12' O6' C13' C14' 115.0(2) . . . . ?
C12' O6' C13' C15' -123.7(2) . . . . ?
O6' C13' C15' C16' -171.27(17) . . . . ?
C14' C13' C15' C16' -54.1(2) . . . . ?
O6' C13' C15' C22' 61.8(2) . . . . ?
C14' C13' C15' C22' 178.98(19) . . . . ?
C22' C15' C16' C21' -119.5(2) . . . . ?
C13' C15' C16' C21' 113.4(2) . . . . ?
C22' C15' C16' C17' 62.4(3) . . . . ?
C13' C15' C16' C17' -64.8(3) . . . . ?
C21' C16' C17' C18' -0.8(3) . . . . ?
C15' C16' C17' C18' 177.3(2) . . . . ?
C16' C17' C18' C19' 0.5(4) . . . . ?
C17' C18' C19' F1' -179.3(2) . . . . ?
C17' C18' C19' C20' 0.4(4) . . . . ?
F1' C19' C20' C21' 178.8(2) . . . . ?
C18' C19' C20' C21' -0.9(4) . . . . ?
C17' C16' C21' C20' 0.3(4) . . . . ?
C15' C16' C21' C20' -177.9(2) . . . . ?
C19' C20' C21' C16' 0.6(4) . . . . ?
C16' C15' C22' C27' -82.6(3) . . . . ?
C13' C15' C22' C27' 43.5(3) . . . . ?
C16' C15' C22' C23' 95.9(2) . . . . ?
C13' C15' C22' C23' -138.0(2) . . . . ?
C27' C22' C23' C24' 0.1(4) . . . . ?
C15' C22' C23' C24' -178.5(2) . . . . ?
C22' C23' C24' C25' 0.2(4) . . . . ?
C23' C24' C25' F2' 179.8(2) . . . . ?
C23' C24' C25' C26' -0.4(4) . . . . ?
F2' C25' C26' C27' -179.8(2) . . . . ?
C24' C25' C26' C27' 0.4(4) . . . . ?
C25' C26' C27' C22' -0.2(4) . . . . ?
C23' C22' C27' C26' -0.1(3) . . . . ?
C15' C22' C27' C26' 178.4(2) . . . . ?
